data_7001212
loop_
_publ_author_name
'Inglis, Ross'
'Jones, Leigh F.'
'Milios, Constantinos J.'
'Datta, Saiti'
'Collins, Anna'
'Parsons, Simon'
'Wernsdorfer, Wolfgang'
'Hill, Stephen'
'Perlepes, Spyros P.'
'Piligkos, Stergios'
'Brechin, Euan K.'

_publ_section_title
;
 Attempting to understand (and control) the relationship between
 structure and magnetism in an extended family of Mn6 single-molecule
 magnets
;
_journal_issue 18
_journal_name_full 'Dalton Transactions'
_journal_page_first 3403
_journal_page_last 3412
_journal_paper_doi 10.1039/b822235e
_journal_year 2009
_chemical_formula_sum 'C72 H68 Mn6 N14 O20'
_chemical_formula_weight 1778.98
_space_group_IT_number 2
_symmetry_cell_setting triclinic
_symmetry_space_group_name_Hall '-P 1'
_symmetry_space_group_name_H-M 'P -1'
_atom_sites_solution_hydrogens geom
_atom_sites_solution_primary direct
_cell_angle_alpha 101.143(1)
_cell_angle_beta 96.929(1)
_cell_angle_gamma 106.861(1)
_cell_formula_units_Z 1
_cell_length_a 12.1880(3)
_cell_length_b 12.2015(3)
_cell_length_c 13.3261(3)
_cell_measurement_reflns_used 0
_cell_measurement_temperature 150
_cell_measurement_theta_max 0
_cell_measurement_theta_min 0
_cell_volume 1827.56(8)
_computing_cell_refinement 'SAINT (Siemens ,1995)'
_computing_data_collection 'SMART (Siemens, 1993)'
_computing_data_reduction 'SAINT (Siemens ,1995)'
_computing_molecular_graphics 'CAMERON (Watkin et al., 1996)'
_computing_publication_material 'CRYSTALS (Betteridge et al., 2003)'
_computing_structure_refinement 'CRYSTALS (Betteridge et al., 2003)'
_computing_structure_solution 'SHELXS 86 (Sheldrick, 1986)'
_diffrn_ambient_temperature 150
_diffrn_measured_fraction_theta_full 0.998
_diffrn_measured_fraction_theta_max 0.998
_diffrn_measurement_device 'Bruker SMART'
_diffrn_measurement_device_type Area
_diffrn_measurement_method \w
_diffrn_radiation_monochromator graphite
_diffrn_radiation_type 'Mo K\a'
_diffrn_radiation_wavelength 0.71073
_diffrn_reflns_av_R_equivalents 0.041
_diffrn_reflns_limit_h_max 14
_diffrn_reflns_limit_h_min -15
_diffrn_reflns_limit_k_max 14
_diffrn_reflns_limit_k_min -15
_diffrn_reflns_limit_l_max 16
_diffrn_reflns_limit_l_min 0
_diffrn_reflns_number 27345
_diffrn_reflns_theta_full 26.371
_diffrn_reflns_theta_max 26.371
_diffrn_reflns_theta_min 1.778
_diffrn_standards_number 0
_exptl_absorpt_coefficient_mu 1.090
_exptl_absorpt_correction_T_max 0.85
_exptl_absorpt_correction_T_min 0.51
_exptl_absorpt_correction_type multi-scan
_exptl_absorpt_process_details 'SADABS (Siemens, 1996)'
_exptl_crystal_colour black
_exptl_crystal_density_diffrn 1.62
_exptl_crystal_density_method 'not measured'
_exptl_crystal_description block
_exptl_crystal_F_000 776
_exptl_crystal_size_max 0.29
_exptl_crystal_size_mid 0.26
_exptl_crystal_size_min 0.15
_refine_diff_density_max 0.51
_refine_diff_density_min -0.50
_refine_ls_extinction_method None
_refine_ls_goodness_of_fit_ref 0.8895
_refine_ls_hydrogen_treatment constr
_refine_ls_matrix_type full
_refine_ls_number_parameters 424
_refine_ls_number_reflns 7428
_refine_ls_number_restraints 0
_refine_ls_R_factor_all 0.0478
_refine_ls_R_factor_gt 0.0358
_refine_ls_shift/su_max 0.000342
_refine_ls_structure_factor_coef Fsqd
_refine_ls_weighting_details
;
Method= Modified Sheldrick
w=1/[\s^2^(F^2^) + ( 0.02P)^2^ + 0.00P]
,where P=(max(Fo^2^,0) + 2Fc^2^)/3
;
_refine_ls_weighting_scheme calc
_refine_ls_wR_factor_all 0.0883
_refine_ls_wR_factor_gt 0.0850
_refine_ls_wR_factor_ref 0.0883
_reflns_limit_h_max 14
_reflns_limit_h_min -15
_reflns_limit_k_max 14
_reflns_limit_k_min -15
_reflns_limit_l_max 16
_reflns_limit_l_min 0
_reflns_number_gt 5865
_reflns_number_total 7457
_reflns_threshold_expression I>2.0\s(I)
_oxford_diffrn_Wilson_B_factor 1.49
_oxford_diffrn_Wilson_scale 6.87
_oxford_refine_ls_r_factor_ref 0.0478
_oxford_refine_ls_scale 0.3720(3)
_oxford_reflns_number_all 7428
_oxford_reflns_threshold_expression_ref I>-10.0\s(I)
_cod_data_source_file b822235e.txt
_cod_data_source_block EB8006
_cod_depositor_comments
;
The following automatic conversions were performed:
'_symmetry_cell_setting' value 'Triclinic' changed to 'triclinic'
according to '/home/saulius/struct/CIF-dictionaries/cif_core.dic'
dictionary named 'cif_core.dic' version 2.4.1 from 2010-06-29.

Automatic conversion script
Id: cif_fix_enum 1527 2010-12-29 10:47:43Z saulius 
;
_cod_original_sg_symbol_H-M 'P -1 '
_cod_database_code 7001212

loop_
_symmetry_equiv_pos_as_xyz
x,y,z
-x,-y,-z

loop_
_atom_site_label
_atom_site_type_symbol
_atom_site_fract_x
_atom_site_fract_y
_atom_site_fract_z
_atom_site_U_iso_or_equiv
_atom_site_occupancy
_atom_site_adp_type
_atom_site_refinement_flags_posn
_atom_site_refinement_flags_adp
_atom_site_refinement_flags_occupancy
_atom_site_disorder_assembly
_atom_site_disorder_group
_oxford_atom_site_special_shape
_atom_site_attached_hydrogens
Mn1 Mn 0.44849(3) 0.02262(3) 0.24033(3) 0.0182 1.0000 Uani . . . . . . .
Mn2 Mn 0.53912(3) 0.14222(3) 0.06269(3) 0.0183 1.0000 Uani . . . . . . .
Mn3 Mn 0.29594(3) 0.16102(3) 0.12919(3) 0.0192 1.0000 Uani . . . . . . .
O4 O 0.41704(15) 0.09543(14) 0.13419(13) 0.0180 1.0000 Uani . . . . . . .
O5 O 0.46301(16) -0.07318(16) 0.33036(14) 0.0242 1.0000 Uani . . . . . . .
C6 C 0.5538(2) -0.1047(2) 0.3627(2) 0.0205 1.0000 Uani . . . . . . .
C7 C 0.5582(2) -0.1411(2) 0.4563(2) 0.0250 1.0000 Uani . . . . . . .
C8 C 0.6487(3) -0.1780(2) 0.4918(2) 0.0288 1.0000 Uani . . . . . . .
C9 C 0.7394(3) -0.1787(3) 0.4373(2) 0.0316 1.0000 Uani . . . . . . .
C10 C 0.7363(2) -0.1428(2) 0.3454(2) 0.0280 1.0000 Uani . . . . . . .
C11 C 0.6444(2) -0.1054(2) 0.30655(19) 0.0213 1.0000 Uani . . . . . . .
C12 C 0.6464(2) -0.0694(2) 0.2099(2) 0.0211 1.0000 Uani . . . . . . .
N13 N 0.57507(18) -0.02005(18) 0.17460(15) 0.0191 1.0000 Uani . . . . . . .
O14 O 0.58851(15) 0.00649(15) 0.07928(13) 0.0199 1.0000 Uani . . . . . . .
O15 O 0.65160(16) 0.17792(15) -0.02034(14) 0.0245 1.0000 Uani . . . . . . .
C16 C 0.6857(2) 0.2713(2) -0.0609(2) 0.0225 1.0000 Uani . . . . . . .
C17 C 0.7889(3) 0.2906(3) -0.1014(2) 0.0334 1.0000 Uani . . . . . . .
C18 C 0.8270(3) 0.3855(3) -0.1450(3) 0.0424 1.0000 Uani . . . . . . .
C19 C 0.7648(3) 0.4646(3) -0.1489(3) 0.0415 1.0000 Uani . . . . . . .
C20 C 0.6629(3) 0.4460(3) -0.1109(2) 0.0355 1.0000 Uani . . . . . . .
C21 C 0.6212(2) 0.3490(2) -0.0669(2) 0.0249 1.0000 Uani . . . . . . .
C22 C 0.5103(2) 0.3329(2) -0.0333(2) 0.0251 1.0000 Uani . . . . . . .
N23 N 0.46561(19) 0.25467(19) 0.01582(16) 0.0216 1.0000 Uani . . . . . . .
O24 O 0.35489(16) 0.24778(17) 0.03196(15) 0.0273 1.0000 Uani . . . . . . .
O25 O 0.16924(16) 0.21864(17) 0.12036(15) 0.0275 1.0000 Uani . . . . . . .
C26 C 0.0817(2) 0.2065(2) 0.1725(2) 0.0223 1.0000 Uani . . . . . . .
C27 C -0.0028(2) 0.2600(2) 0.1490(2) 0.0280 1.0000 Uani . . . . . . .
C28 C -0.0979(2) 0.2467(2) 0.1974(2) 0.0301 1.0000 Uani . . . . . . .
C29 C -0.1119(2) 0.1815(3) 0.2728(2) 0.0325 1.0000 Uani . . . . . . .
C30 C -0.0286(2) 0.1300(2) 0.2986(2) 0.0296 1.0000 Uani . . . . . . .
C31 C 0.0681(2) 0.1407(2) 0.2497(2) 0.0234 1.0000 Uani . . . . . . .
C32 C 0.1486(2) 0.0815(2) 0.2792(2) 0.0242 1.0000 Uani . . . . . . .
N33 N 0.23925(19) 0.08023(18) 0.23953(16) 0.0210 1.0000 Uani . . . . . . .
O34 O 0.30191(16) 0.01560(16) 0.27827(14) 0.0258 1.0000 Uani . . . . . . .
C35 C 0.7088(2) 0.3710(2) 0.3801(2) 0.0257 1.0000 Uani . . . . . . .
C36 C 0.6928(3) 0.3872(3) 0.4825(2) 0.0398 1.0000 Uani . . . . . . .
C37 C 0.7626(3) 0.4870(3) 0.5572(3) 0.0514 1.0000 Uani . . . . . . .
C38 C 0.8497(3) 0.5703(3) 0.5309(3) 0.0542 1.0000 Uani . . . . . . .
C39 C 0.8657(3) 0.5556(3) 0.4289(3) 0.0569 1.0000 Uani . . . . . . .
C40 C 0.7948(3) 0.4569(3) 0.3539(3) 0.0397 1.0000 Uani . . . . . . .
C41 C 0.6350(2) 0.2620(2) 0.3001(2) 0.0215 1.0000 Uani . . . . . . .
O42 O 0.57049(16) 0.18050(15) 0.33330(13) 0.0235 1.0000 Uani . . . . . . .
O43 O 0.64453(15) 0.25794(15) 0.20618(13) 0.0227 1.0000 Uani . . . . . . .
N44 N 0.4029(2) 0.3324(2) 0.26376(19) 0.0319 1.0000 Uani . . . . . . .
C45 C 0.4568(3) 0.4262(3) 0.3034(2) 0.0334 1.0000 Uani . . . . . . .
C46 C 0.5259(3) 0.5483(3) 0.3553(3) 0.0557 1.0000 Uani . . . . . . .
O47 O 0.19106(17) -0.00247(17) 0.00619(15) 0.0350 1.0000 Uani . . . . . . .
H361 H 0.6345 0.3314 0.5007 0.0452 1.0000 Uiso R . . . . . .
H371 H 0.7510 0.4957 0.6249 0.0574 1.0000 Uiso R . . . . . .
H381 H 0.8975 0.6397 0.5798 0.0575 1.0000 Uiso R . . . . . .
H391 H 0.9275 0.6124 0.4094 0.0608 1.0000 Uiso R . . . . . .
H401 H 0.8051 0.4502 0.2849 0.0452 1.0000 Uiso R . . . . . .
H321 H 0.1330 0.0393 0.3324 0.0299 1.0000 Uiso R . . . . . .
H271 H 0.0058 0.3055 0.0991 0.0347 1.0000 Uiso R . . . . . .
H281 H -0.1532 0.2814 0.1794 0.0370 1.0000 Uiso R . . . . . .
H291 H -0.1773 0.1719 0.3068 0.0381 1.0000 Uiso R . . . . . .
H301 H -0.0348 0.0870 0.3529 0.0363 1.0000 Uiso R . . . . . .
H101 H 0.7966 -0.1440 0.3068 0.0345 1.0000 Uiso R . . . . . .
H91 H 0.8037 -0.2028 0.4606 0.0387 1.0000 Uiso R . . . . . .
H81 H 0.6501 -0.2041 0.5540 0.0337 1.0000 Uiso R . . . . . .
H71 H 0.4999 -0.1375 0.4946 0.0290 1.0000 Uiso R . . . . . .
H221 H 0.4658 0.3840 -0.0492 0.0329 1.0000 Uiso R . . . . . .
H201 H 0.6214 0.4997 -0.1125 0.0462 1.0000 Uiso R . . . . . .
H191 H 0.7926 0.5314 -0.1763 0.0525 1.0000 Uiso R . . . . . .
H181 H 0.8977 0.3943 -0.1718 0.0537 1.0000 Uiso R . . . . . .
H171 H 0.8331 0.2403 -0.0993 0.0437 1.0000 Uiso R . . . . . .
H463 H 0.5495 0.5537 0.4276 0.0777 1.0000 Uiso R . . . . . .
H461 H 0.5917 0.5698 0.3246 0.0780 1.0000 Uiso R . . . . . .
H462 H 0.4820 0.5994 0.3502 0.0775 1.0000 Uiso R . . . . . .
H121 H 0.7014 -0.0839 0.1716 0.0253 1.0000 Uiso R . . . . . .
H471 H 0.1264 -0.0347 0.0110 0.0513 1.0000 Uiso R . . . . . .
H472 H 0.2266 -0.0422 -0.0158 0.0504 1.0000 Uiso R . . . . . .

loop_
_atom_site_aniso_label
_atom_site_aniso_U_11
_atom_site_aniso_U_22
_atom_site_aniso_U_33
_atom_site_aniso_U_23
_atom_site_aniso_U_13
_atom_site_aniso_U_12
Mn1 0.0209(2) 0.0205(2) 0.0169(2) 0.00689(16) 0.00718(16) 0.00929(17)
Mn2 0.0213(2) 0.0206(2) 0.0173(2) 0.00713(16) 0.00795(16) 0.01003(17)
Mn3 0.0204(2) 0.0233(2) 0.0185(2) 0.00750(16) 0.00772(16) 0.01076(17)
O4 0.0203(9) 0.0196(9) 0.0179(9) 0.0075(7) 0.0066(7) 0.0089(7)
O5 0.0257(10) 0.0284(10) 0.0245(10) 0.0122(8) 0.0094(8) 0.0123(8)
C6 0.0234(14) 0.0166(12) 0.0197(13) 0.0030(10) 0.0003(11) 0.0062(11)
C7 0.0306(16) 0.0238(14) 0.0212(14) 0.0064(11) 0.0074(12) 0.0077(12)
C8 0.0393(17) 0.0257(14) 0.0193(14) 0.0080(11) 0.0006(13) 0.0076(13)
C9 0.0351(17) 0.0339(16) 0.0280(15) 0.0103(13) -0.0010(13) 0.0155(14)
C10 0.0271(15) 0.0306(15) 0.0270(15) 0.0070(12) 0.0045(12) 0.0105(13)
C11 0.0250(14) 0.0222(13) 0.0169(13) 0.0040(10) 0.0009(11) 0.0094(11)
C12 0.0217(14) 0.0220(13) 0.0208(13) 0.0029(11) 0.0051(11) 0.0097(11)
N13 0.0234(12) 0.0224(11) 0.0118(10) 0.0042(9) 0.0061(9) 0.0065(9)
O14 0.0271(10) 0.0245(9) 0.0132(8) 0.0073(7) 0.0068(8) 0.0130(8)
O15 0.0284(11) 0.0256(10) 0.0273(10) 0.0128(8) 0.0143(8) 0.0126(8)
C16 0.0273(15) 0.0236(13) 0.0176(13) 0.0068(11) 0.0070(11) 0.0075(12)
C17 0.0322(17) 0.0379(17) 0.0387(18) 0.0192(14) 0.0152(14) 0.0141(14)
C18 0.0353(18) 0.049(2) 0.052(2) 0.0278(17) 0.0244(16) 0.0098(16)
C19 0.045(2) 0.0385(18) 0.049(2) 0.0261(16) 0.0216(17) 0.0099(16)
C20 0.0378(18) 0.0367(17) 0.0409(18) 0.0221(15) 0.0159(15) 0.0138(14)
C21 0.0295(15) 0.0253(14) 0.0233(14) 0.0103(11) 0.0095(12) 0.0092(12)
C22 0.0309(16) 0.0278(14) 0.0228(14) 0.0109(12) 0.0090(12) 0.0140(12)
N23 0.0222(12) 0.0258(12) 0.0199(11) 0.0053(9) 0.0076(9) 0.0110(10)
O24 0.0254(10) 0.0363(11) 0.0329(11) 0.0188(9) 0.0146(9) 0.0187(9)
O25 0.0244(10) 0.0368(11) 0.0329(11) 0.0170(9) 0.0123(9) 0.0188(9)
C26 0.0198(14) 0.0225(13) 0.0223(14) 0.0014(11) 0.0052(11) 0.0056(11)
C27 0.0277(15) 0.0285(15) 0.0306(16) 0.0066(12) 0.0063(13) 0.0131(13)
C28 0.0233(15) 0.0303(15) 0.0387(17) 0.0045(13) 0.0074(13) 0.0133(13)
C29 0.0222(15) 0.0349(16) 0.0413(18) 0.0031(14) 0.0138(13) 0.0113(13)
C30 0.0261(15) 0.0294(15) 0.0349(16) 0.0090(13) 0.0120(13) 0.0083(13)
C31 0.0194(14) 0.0230(13) 0.0256(14) 0.0011(11) 0.0065(11) 0.0057(11)
C32 0.0240(15) 0.0264(14) 0.0237(14) 0.0071(11) 0.0085(12) 0.0079(12)
N33 0.0214(12) 0.0228(11) 0.0210(11) 0.0062(9) 0.0043(9) 0.0095(9)
O34 0.0258(10) 0.0328(11) 0.0300(11) 0.0182(9) 0.0120(9) 0.0166(9)
C35 0.0267(15) 0.0202(13) 0.0285(15) 0.0021(11) 0.0020(12) 0.0087(12)
C36 0.049(2) 0.0347(17) 0.0282(16) 0.0018(14) 0.0042(15) 0.0073(15)
C37 0.070(3) 0.043(2) 0.0293(18) -0.0050(15) 0.0001(18) 0.0117(19)
C38 0.050(2) 0.0368(19) 0.054(2) -0.0170(17) -0.0059(19) 0.0064(17)
C39 0.046(2) 0.0312(18) 0.075(3) -0.0074(18) 0.015(2) -0.0053(16)
C40 0.0386(19) 0.0312(16) 0.0434(19) -0.0004(14) 0.0142(16) 0.0056(14)
C41 0.0192(13) 0.0235(13) 0.0247(14) 0.0040(11) 0.0048(11) 0.0120(11)
O42 0.0278(10) 0.0241(10) 0.0175(9) 0.0044(8) 0.0044(8) 0.0071(8)
O43 0.0217(10) 0.0252(10) 0.0205(10) 0.0036(8) 0.0056(8) 0.0071(8)
N44 0.0347(15) 0.0285(13) 0.0336(14) 0.0040(11) 0.0054(12) 0.0148(12)
C45 0.0371(18) 0.0305(16) 0.0343(17) 0.0026(14) 0.0031(14) 0.0182(14)
C46 0.054(2) 0.0302(18) 0.070(3) -0.0068(17) -0.010(2) 0.0138(17)
O47 0.0266(11) 0.0378(12) 0.0349(12) -0.0030(9) 0.0049(9) 0.0099(9)

loop_
_atom_type_symbol
_atom_type_scat_dispersion_real
_atom_type_scat_dispersion_imag
_atom_type_scat_Cromer_Mann_a1
_atom_type_scat_Cromer_Mann_b1
_atom_type_scat_Cromer_Mann_a2
_atom_type_scat_Cromer_Mann_b2
_atom_type_scat_Cromer_Mann_a3
_atom_type_scat_Cromer_Mann_b3
_atom_type_scat_Cromer_Mann_a4
_atom_type_scat_Cromer_Mann_b4
_atom_type_scat_Cromer_Mann_c
_atom_type_scat_source
C 0.0033 0.0016 2.3100 20.8439 1.0200 10.2075 1.5886 0.5687 0.8650 51.6512 0.2156 'International Tables Vol C 4.2.6.8 and 6.1.1.4'
H 0.0000 0.0000 0.4930 10.5109 0.3229 26.1257 0.1402 3.1424 0.0408 57.7998 0.0030 'International Tables Vol C 4.2.6.8 and 6.1.1.4'
N 0.0061 0.0033 12.2126 0.0057 3.1322 9.8933 2.0125 28.9975 1.1663 0.5826 -11.5290 'International Tables Vol C 4.2.6.8 and 6.1.1.4'
O 0.0106 0.0060 3.0485 13.2771 2.2868 5.7011 1.5463 0.3239 0.8670 32.9089 0.2508 'International Tables Vol C 4.2.6.8 and 6.1.1.4'
Mn 0.3368 0.7283 11.2819 5.3409 7.3573 0.3432 3.0193 17.8674 2.2441 83.7543 1.0896 'International Tables Vol C 4.2.6.8 and 6.1.1.4'

loop_
_geom_angle_atom_site_label_1
_geom_angle_site_symmetry_1
_geom_angle_atom_site_label_2
_geom_angle_site_symmetry_2
_geom_angle_atom_site_label_3
_geom_angle_site_symmetry_3
_geom_angle
_geom_angle_publ_flag
Mn2 . Mn1 . Mn3 . 60.838(12) yes
Mn2 . Mn1 . O4 . 32.40(5) yes
Mn3 . Mn1 . O4 . 29.40(5) yes
Mn2 . Mn1 . O5 . 149.07(6) yes
Mn3 . Mn1 . O5 . 149.63(6) yes
O4 . Mn1 . O5 . 170.27(8) yes
Mn2 . Mn1 . N13 . 60.79(6) yes
Mn3 . Mn1 . N13 . 119.97(6) yes
O4 . Mn1 . N13 . 90.61(8) yes
O5 . Mn1 . N13 . 88.48(8) yes
Mn2 . Mn1 . O34 . 123.06(6) yes
Mn3 . Mn1 . O34 . 62.44(5) yes
O4 . Mn1 . O34 . 90.77(7) yes
O5 . Mn1 . O34 . 87.21(8) yes
N13 . Mn1 . O34 . 162.38(8) yes
Mn2 . Mn1 . O42 . 80.78(5) yes
Mn3 . Mn1 . O42 . 92.89(5) yes
O4 . Mn1 . O42 . 92.26(7) yes
O5 . Mn1 . O42 . 97.43(8) yes
N13 . Mn1 . O42 . 90.74(8) yes
O34 . Mn1 . O42 . 106.76(8) yes
O14 2_655 Mn2 . Mn1 . 96.62(4) yes
O14 2_655 Mn2 . Mn3 . 82.95(4) yes
Mn1 . Mn2 . Mn3 . 61.098(12) yes
O14 2_655 Mn2 . O4 . 83.90(7) yes
Mn1 . Mn2 . O4 . 32.31(5) yes
Mn3 . Mn2 . O4 . 29.74(5) yes
O14 2_655 Mn2 . O14 . 79.19(7) yes
Mn1 . Mn2 . O14 . 64.39(5) yes
Mn3 . Mn2 . O14 . 119.55(5) yes
O4 . Mn2 . O14 . 90.85(7) yes
O14 2_655 Mn2 . O15 . 90.45(7) yes
Mn1 . Mn2 . O15 . 149.63(6) yes
Mn3 . Mn2 . O15 . 149.27(6) yes
O4 . Mn2 . O15 . 174.34(8) yes
O14 . Mn2 . O15 . 88.24(7) yes
O14 2_655 Mn2 . N23 . 87.65(7) yes
Mn1 . Mn2 . N23 . 119.04(6) yes
Mn3 . Mn2 . N23 . 59.23(6) yes
O4 . Mn2 . N23 . 88.96(8) yes
O14 . Mn2 . N23 . 166.78(8) yes
O14 2_655 Mn2 . O43 . 170.92(6) yes
Mn1 . Mn2 . O43 . 74.40(5) yes
Mn3 . Mn2 . O43 . 93.62(5) yes
O4 . Mn2 . O43 . 88.96(7) yes
O14 . Mn2 . O43 . 95.36(7) yes
O15 . Mn2 . N23 . 90.65(8) yes
O15 . Mn2 . O43 . 96.68(7) yes
N23 . Mn2 . O43 . 97.86(8) yes
Mn2 . Mn3 . Mn1 . 58.064(11) yes
Mn2 . Mn3 . O4 . 29.75(5) yes
Mn1 . Mn3 . O4 . 29.33(5) yes
Mn2 . Mn3 . O24 . 62.74(5) yes
Mn1 . Mn3 . O24 . 120.52(6) yes
O4 . Mn3 . O24 . 92.39(7) yes
Mn2 . Mn3 . O25 . 151.40(6) yes
Mn1 . Mn3 . O25 . 150.30(6) yes
O4 . Mn3 . O25 . 176.92(8) yes
O24 . Mn3 . O25 . 88.65(8) yes
Mn2 . Mn3 . N33 . 117.66(6) yes
Mn1 . Mn3 . N33 . 59.62(6) yes
O4 . Mn3 . N33 . 88.29(8) yes
O24 . Mn3 . N33 . 175.93(9) yes
O25 . Mn3 . N33 . 90.88(8) yes
Mn2 . Mn3 . N44 . 89.85(6) yes
Mn1 . Mn3 . N44 . 86.98(6) yes
O4 . Mn3 . N44 . 93.88(8) yes
O24 . Mn3 . N44 . 87.53(8) yes
O25 . Mn3 . N44 . 89.06(8) yes
Mn2 . Mn3 . O47 . 91.68(5) yes
Mn1 . Mn3 . O47 . 92.77(5) yes
O4 . Mn3 . O47 . 86.84(7) yes
O24 . Mn3 . O47 . 94.29(8) yes
O25 . Mn3 . O47 . 90.20(8) yes
N33 . Mn3 . N44 . 88.42(8) yes
N33 . Mn3 . O47 . 89.76(8) yes
N44 . Mn3 . O47 . 178.02(8) yes
Mn2 . O4 . Mn3 . 120.50(9) yes
Mn2 . O4 . Mn1 . 115.28(9) yes
Mn3 . O4 . Mn1 . 121.27(9) yes
Mn1 . O5 . C6 . 129.80(17) yes
O5 . C6 . C7 . 118.2(2) yes
O5 . C6 . C11 . 123.1(2) yes
C7 . C6 . C11 . 118.7(2) yes
C6 . C7 . C8 . 120.6(3) yes
C6 . C7 . H71 . 118.5 no
C8 . C7 . H71 . 120.9 no
C7 . C8 . C9 . 121.3(3) yes
C7 . C8 . H81 . 120.0 no
C9 . C8 . H81 . 118.6 no
C8 . C9 . C10 . 118.7(3) yes
C8 . C9 . H91 . 123.1 no
C10 . C9 . H91 . 118.2 no
C9 . C10 . C11 . 121.3(3) yes
C9 . C10 . H101 . 119.8 no
C11 . C10 . H101 . 118.9 no
C6 . C11 . C10 . 119.3(2) yes
C6 . C11 . C12 . 122.2(2) yes
C10 . C11 . C12 . 118.4(2) yes
C11 . C12 . N13 . 123.1(2) yes
C11 . C12 . H121 . 117.6 no
N13 . C12 . H121 . 119.3 no
Mn1 . N13 . C12 . 128.07(18) yes
Mn1 . N13 . O14 . 116.83(15) yes
C12 . N13 . O14 . 115.1(2) yes
N13 . O14 . Mn2 2_655 112.63(13) yes
N13 . O14 . Mn2 . 112.24(13) yes
Mn2 2_655 O14 . Mn2 . 100.81(7) yes
Mn2 . O15 . C16 . 129.65(16) yes
O15 . C16 . C17 . 118.4(2) yes
O15 . C16 . C21 . 122.7(2) yes
C17 . C16 . C21 . 118.8(2) yes
C16 . C17 . C18 . 120.5(3) yes
C16 . C17 . H171 . 121.0 no
C18 . C17 . H171 . 118.6 no
C17 . C18 . C19 . 120.9(3) yes
C17 . C18 . H181 . 117.0 no
C19 . C18 . H181 . 122.1 no
C18 . C19 . C20 . 119.3(3) yes
C18 . C19 . H191 . 120.9 no
C20 . C19 . H191 . 119.8 no
C19 . C20 . C21 . 121.0(3) yes
C19 . C20 . H201 . 119.5 no
C21 . C20 . H201 . 119.5 no
C20 . C21 . C16 . 119.5(3) yes
C20 . C21 . C22 . 117.3(3) yes
C16 . C21 . C22 . 123.2(2) yes
C21 . C22 . N23 . 124.5(3) yes
C21 . C22 . H221 . 118.1 no
N23 . C22 . H221 . 117.5 no
Mn2 . N23 . C22 . 126.23(19) yes
Mn2 . N23 . O24 . 119.00(15) yes
C22 . N23 . O24 . 114.7(2) yes
N23 . O24 . Mn3 . 117.31(14) yes
Mn3 . O25 . C26 . 130.82(17) yes
O25 . C26 . C27 . 118.5(2) yes
O25 . C26 . C31 . 123.4(2) yes
C27 . C26 . C31 . 118.1(2) yes
C26 . C27 . C28 . 121.2(3) yes
C26 . C27 . H271 . 119.3 no
C28 . C27 . H271 . 119.6 no
C27 . C28 . C29 . 120.9(3) yes
C27 . C28 . H281 . 119.4 no
C29 . C28 . H281 . 119.7 no
C28 . C29 . C30 . 119.0(3) yes
C28 . C29 . H291 . 121.5 no
C30 . C29 . H291 . 119.6 no
C29 . C30 . C31 . 121.4(3) yes
C29 . C30 . H301 . 120.5 no
C31 . C30 . H301 . 118.1 no
C26 . C31 . C30 . 119.5(3) yes
C26 . C31 . C32 . 122.8(2) yes
C30 . C31 . C32 . 117.7(3) yes
C31 . C32 . N33 . 125.1(3) yes
C31 . C32 . H321 . 117.3 no
N33 . C32 . H321 . 117.5 no
Mn3 . N33 . C32 . 126.98(19) yes
Mn3 . N33 . O34 . 118.17(15) yes
C32 . N33 . O34 . 114.9(2) yes
N33 . O34 . Mn1 . 119.32(14) yes
C36 . C35 . C40 . 118.6(3) yes
C36 . C35 . C41 . 120.4(3) yes
C40 . C35 . C41 . 120.9(3) yes
C35 . C36 . C37 . 120.6(3) yes
C35 . C36 . H361 . 119.5 no
C37 . C36 . H361 . 119.9 no
C36 . C37 . C38 . 120.3(3) yes
C36 . C37 . H371 . 119.2 no
C38 . C37 . H371 . 120.5 no
C37 . C38 . C39 . 119.6(3) yes
C37 . C38 . H381 . 122.1 no
C39 . C38 . H381 . 118.3 no
C38 . C39 . C40 . 120.1(3) yes
C38 . C39 . H391 . 120.7 no
C40 . C39 . H391 . 119.2 no
C39 . C40 . C35 . 120.7(3) yes
C39 . C40 . H401 . 118.8 no
C35 . C40 . H401 . 120.5 no
C35 . C41 . O42 . 116.7(2) yes
C35 . C41 . O43 . 117.5(2) yes
O42 . C41 . O43 . 125.7(2) yes
Mn1 . O42 . C41 . 125.77(16) yes
Mn2 . O43 . C41 . 132.01(17) yes
Mn3 . N44 . C45 . 160.4(3) yes
N44 . C45 . C46 . 179.5(3) yes
C45 . C46 . H463 . 109.2 no
C45 . C46 . H461 . 108.3 no
H463 . C46 . H461 . 110.0 no
C45 . C46 . H462 . 111.3 no
H463 . C46 . H462 . 107.6 no
H461 . C46 . H462 . 110.5 no
Mn3 . O47 . H471 . 118.3 no
Mn3 . O47 . H472 . 115.0 no
H471 . O47 . H472 . 117.0 no

loop_
_geom_bond_atom_site_label_1
_geom_bond_site_symmetry_1
_geom_bond_atom_site_label_2
_geom_bond_site_symmetry_2
_geom_bond_distance
_geom_bond_publ_flag
Mn1 . Mn2 . 3.1598(5) yes
Mn1 . Mn3 . 3.2596(5) yes
Mn1 . O4 . 1.8679(17) yes
Mn1 . O5 . 1.8569(18) yes
Mn1 . N13 . 2.009(2) yes
Mn1 . O34 . 1.8975(18) yes
Mn1 . O42 . 2.1043(18) yes
Mn2 . O14 2_655 2.3701(17) yes
Mn2 . Mn3 . 3.2514(5) yes
Mn2 . O4 . 1.8727(17) yes
Mn2 . O14 . 1.9601(17) yes
Mn2 . O15 . 1.8706(18) yes
Mn2 . N23 . 1.996(2) yes
Mn2 . O43 . 2.1475(18) yes
Mn3 . O4 . 1.8722(17) yes
Mn3 . O24 . 1.9051(18) yes
Mn3 . O25 . 1.8738(18) yes
Mn3 . N33 . 2.005(2) yes
Mn3 . N44 . 2.386(2) yes
Mn3 . O47 . 2.2475(19) yes
O5 . C6 . 1.324(3) yes
C6 . C7 . 1.403(3) yes
C6 . C11 . 1.407(4) yes
C7 . C8 . 1.374(4) yes
C7 . H71 . 0.931 no
C8 . C9 . 1.395(4) yes
C8 . H81 . 0.944 no
C9 . C10 . 1.378(4) yes
C9 . H91 . 0.953 no
C10 . C11 . 1.407(4) yes
C10 . H101 . 0.949 no
C11 . C12 . 1.439(3) yes
C12 . N13 . 1.286(3) yes
C12 . H121 . 0.926 no
N13 . O14 . 1.387(2) yes
O15 . C16 . 1.334(3) yes
C16 . C17 . 1.403(4) yes
C16 . C21 . 1.404(4) yes
C17 . C18 . 1.382(4) yes
C17 . H171 . 0.928 no
C18 . C19 . 1.394(4) yes
C18 . H181 . 0.957 no
C19 . C20 . 1.372(4) yes
C19 . H191 . 0.948 no
C20 . C21 . 1.412(4) yes
C20 . H201 . 0.938 no
C21 . C22 . 1.446(4) yes
C22 . N23 . 1.289(3) yes
C22 . H221 . 0.972 no
N23 . O24 . 1.373(3) yes
O25 . C26 . 1.330(3) yes
C26 . C27 . 1.406(4) yes
C26 . C31 . 1.419(4) yes
C27 . C28 . 1.377(4) yes
C27 . H271 . 0.942 no
C28 . C29 . 1.393(4) yes
C28 . H281 . 0.926 no
C29 . C30 . 1.383(4) yes
C29 . H291 . 0.952 no
C30 . C31 . 1.400(4) yes
C30 . H301 . 0.971 no
C31 . C32 . 1.438(4) yes
C32 . N33 . 1.284(3) yes
C32 . H321 . 0.959 no
N33 . O34 . 1.372(3) yes
C35 . C36 . 1.387(4) yes
C35 . C40 . 1.383(4) yes
C35 . C41 . 1.496(3) yes
C36 . C37 . 1.387(4) yes
C36 . H361 . 0.923 no
C37 . C38 . 1.373(5) yes
C37 . H371 . 0.921 no
C38 . C39 . 1.381(5) yes
C38 . H381 . 0.943 no
C39 . C40 . 1.386(4) yes
C39 . H391 . 0.964 no
C40 . H401 . 0.933 no
C41 . O42 . 1.266(3) yes
C41 . O43 . 1.264(3) yes
N44 . C45 . 1.126(4) yes
C45 . C46 . 1.462(4) yes
C46 . H463 . 0.955 no
C46 . H461 . 0.938 no
C46 . H462 . 0.939 no
O47 . H471 . 0.789 no
O47 . H472 . 0.778 no
